data_2210817
loop_
_publ_author_name
'Shi, Jun'

_publ_section_title (<i>E</i>)-1-[4-(4-Chlorobenzyloxy)benzylidene]-2-(2,4-dinitrophenyl)hydrazine
_journal_coeditor_code WN2071
_journal_issue 10
_journal_name_full 'Acta Crystallographica Section E'
_journal_page_first o4533
_journal_page_last o4534
_journal_paper_doi 10.1107/S1600536806037342
_journal_volume 62
_journal_year 2006
_chemical_formula_iupac 'C20 H15 Cl N4 O5'
_chemical_formula_moiety 'C20 H15 Cl N4 O5'
_chemical_formula_sum 'C20 H15 Cl N4 O5'
_chemical_formula_weight 426.81
_chemical_name_systematic
;
(E)-1-[4-(4-Chlorobenzyloxy)benzylidene]-2-(2,4-dinitrophenyl)hydrazine
;
_space_group_IT_number 2
_symmetry_cell_setting triclinic
_symmetry_space_group_name_Hall '-P 1'
_symmetry_space_group_name_H-M 'P -1'
_atom_sites_solution_hydrogens geom
_atom_sites_solution_primary direct
_atom_sites_solution_secondary difmap
_audit_creation_method SHELXL-97
_cell_angle_alpha 69.858(4)
_cell_angle_beta 78.456(4)
_cell_angle_gamma 85.193(4)
_cell_formula_units_Z 2
_cell_length_a 7.0914(16)
_cell_length_b 11.975(3)
_cell_length_c 12.121(3)
_cell_measurement_reflns_used 1465
_cell_measurement_temperature 294(2)
_cell_measurement_theta_max 24.97
_cell_measurement_theta_min 2.93
_cell_volume 946.7(4)
_computing_cell_refinement 'SAINT (Bruker, 1999)'
_computing_data_collection 'SMART (Bruker, 1999)'
_computing_data_reduction SAINT
_computing_molecular_graphics 'SHELXTL (Sheldrick, 1997b)'
_computing_publication_material SHELXTL
_computing_structure_refinement 'SHELXL97 (Sheldrick, 1997a)'
_computing_structure_solution 'SHELXS97 (Sheldrick, 1997a)'
_diffrn_ambient_temperature 294(2)
_diffrn_measured_fraction_theta_full 0.994
_diffrn_measured_fraction_theta_max 0.994
_diffrn_measurement_device_type 'Bruker SMART APEX CCD area-detector'
_diffrn_measurement_method '\f and \w'
_diffrn_radiation_monochromator graphite
_diffrn_radiation_source 'fine-focus sealed tube'
_diffrn_radiation_type MoK\a
_diffrn_radiation_wavelength 0.71073
_diffrn_reflns_av_R_equivalents 0.0204
_diffrn_reflns_av_sigmaI/netI 0.0437
_diffrn_reflns_limit_h_max 8
_diffrn_reflns_limit_h_min -8
_diffrn_reflns_limit_k_max 11
_diffrn_reflns_limit_k_min -14
_diffrn_reflns_limit_l_max 14
_diffrn_reflns_limit_l_min -11
_diffrn_reflns_number 4841
_diffrn_reflns_theta_full 25.01
_diffrn_reflns_theta_max 25.01
_diffrn_reflns_theta_min 1.82
_diffrn_standards_number 0
_exptl_absorpt_coefficient_mu 0.245
_exptl_absorpt_correction_T_max 0.976
_exptl_absorpt_correction_T_min 0.921
_exptl_absorpt_correction_type multi-scan
_exptl_absorpt_process_details '(SADABS; Sheldrick, 1996)'
_exptl_crystal_colour red
_exptl_crystal_density_diffrn 1.497
_exptl_crystal_density_method 'not measured'
_exptl_crystal_description block
_exptl_crystal_F_000 440
_exptl_crystal_size_max 0.26
_exptl_crystal_size_mid 0.20
_exptl_crystal_size_min 0.10
_refine_diff_density_max 0.184
_refine_diff_density_min -0.223
_refine_ls_extinction_method none
_refine_ls_goodness_of_fit_ref 1.028
_refine_ls_hydrogen_treatment constr
_refine_ls_matrix_type full
_refine_ls_number_parameters 271
_refine_ls_number_reflns 3332
_refine_ls_number_restraints 0
_refine_ls_restrained_S_all 1.028
_refine_ls_R_factor_all 0.0775
_refine_ls_R_factor_gt 0.0404
_refine_ls_shift/su_max 0.004
_refine_ls_shift/su_mean 0.001
_refine_ls_structure_factor_coef Fsqd
_refine_ls_weighting_details 'calc w=1/[\s^2^(Fo^2^)+(0.0475P)^2^+0.08P] where P=(Fo^2^+2Fc^2^)/3'
_refine_ls_weighting_scheme calc
_refine_ls_wR_factor_gt 0.0879
_refine_ls_wR_factor_ref 0.1069
_reflns_number_gt 2131
_reflns_number_total 3332
_reflns_threshold_expression I>2\s(I)
_cod_data_source_file wn2071.cif
_cod_data_source_block I
_cod_depositor_comments
;
The following automatic conversions were performed:
'_symmetry_cell_setting' value 'Triclinic' changed to 'triclinic'
according to '/home/saulius/struct/CIF-dictionaries/cif_core.dic'
dictionary named 'cif_core.dic' version 2.4.1 from 2010-06-29.

Automatic conversion script
Id: cif_fix_enum 1527 2010-12-29 10:47:43Z saulius 

The following automatic conversions were performed:

'_symmetry_cell_setting' value 'Triclinic' changed to 'triclinic'
according to /home/saulius/struct/CIF-dictionaries/cif_core.dic
dictionary named 'cif_core.dic' version 2.4.1 from 2010-06-29.

Automatic conversion script
Id: cif_fix_values 1715 2011-07-08 13:25:40Z adriana 
;
_cod_database_code 2210817
_cod_database_fobs_code 2210817

loop_
_symmetry_equiv_pos_as_xyz
'x, y, z'
'-x, -y, -z'

loop_
_atom_site_type_symbol
_atom_site_label
_atom_site_fract_x
_atom_site_fract_y
_atom_site_fract_z
_atom_site_U_iso_or_equiv
_atom_site_adp_type
_atom_site_calc_flag
_atom_site_refinement_flags
_atom_site_occupancy
Cl Cl1 0.84890(9) 0.65408(6) 0.92116(6) 0.0628(2) Uani d . 1
O O1 0.3050(2) 0.46144(14) 0.64253(13) 0.0500(4) Uani d . 1
O O2 -0.4630(2) -0.03236(17) 0.38792(19) 0.0739(6) Uani d . 1
O O3 -0.4622(2) -0.14594(16) 0.28341(17) 0.0652(5) Uani d . 1
O O4 0.0896(3) -0.21258(18) 0.02215(18) 0.0765(6) Uani d . 1
O O5 0.3496(3) -0.11735(19) -0.0092(2) 0.0848(7) Uani d . 1
N N1 -0.0335(3) 0.14545(16) 0.40319(16) 0.0440(5) Uani d . 1
N N2 -0.1494(3) 0.07587(16) 0.37607(16) 0.0444(5) Uani d . 1
H H2 -0.2685 0.0668 0.4100 0.053 Uiso calc R 1
N N3 -0.3800(3) -0.07854(18) 0.31349(19) 0.0503(5) Uani d . 1
N N4 0.1836(3) -0.14234(18) 0.04115(19) 0.0539(5) Uani d . 1
C C1 0.3785(3) 0.6489(2) 0.7914(2) 0.0447(6) Uani d . 1
H H1 0.2792 0.7015 0.7663 0.054 Uiso calc R 1
C C2 0.5212(3) 0.6859(2) 0.8325(2) 0.0470(6) Uani d . 1
H H2A 0.5183 0.7628 0.8350 0.056 Uiso calc R 1
C C3 0.6674(3) 0.6085(2) 0.86970(19) 0.0417(6) Uani d . 1
C C4 0.6704(3) 0.4933(2) 0.8689(2) 0.0456(6) Uani d . 1
H H4 0.7679 0.4403 0.8963 0.055 Uiso calc R 1
C C5 0.5274(3) 0.4580(2) 0.8270(2) 0.0447(6) Uani d . 1
H H5 0.5298 0.3807 0.8256 0.054 Uiso calc R 1
C C6 0.3799(3) 0.5351(2) 0.78691(19) 0.0407(6) Uani d . 1
C C7 0.2212(3) 0.4939(2) 0.7451(2) 0.0484(6) Uani d . 1
H H7A 0.1578 0.4261 0.8080 0.058 Uiso calc R 1
H H7B 0.1264 0.5572 0.7244 0.058 Uiso calc R 1
C C8 0.1917(3) 0.40268(19) 0.60259(19) 0.0394(5) Uani d . 1
C C9 0.2852(3) 0.3572(2) 0.51451(19) 0.0441(6) Uani d . 1
H H9 0.4157 0.3710 0.4846 0.053 Uiso calc R 1
C C10 0.1876(3) 0.2925(2) 0.4716(2) 0.0438(6) Uani d . 1
H H10 0.2524 0.2621 0.4132 0.053 Uiso calc R 1
C C11 -0.0102(3) 0.27149(18) 0.51483(19) 0.0378(5) Uani d . 1
C C12 -0.1027(3) 0.32206(19) 0.5986(2) 0.0418(6) Uani d . 1
H H12 -0.2346 0.3121 0.6256 0.050 Uiso calc R 1
C C13 -0.0042(3) 0.38686(19) 0.64285(19) 0.0410(6) Uani d . 1
H H13 -0.0691 0.4197 0.6994 0.049 Uiso calc R 1
C C14 -0.1160(3) 0.19742(19) 0.4763(2) 0.0428(6) Uani d . 1
H H14 -0.2474 0.1876 0.5057 0.051 Uiso calc R 1
C C15 -0.0743(3) 0.02197(18) 0.29559(19) 0.0389(5) Uani d . 1
C C16 0.1205(3) 0.0393(2) 0.2393(2) 0.0445(6) Uani d . 1
H H16 0.1951 0.0869 0.2596 0.053 Uiso calc R 1
C C17 0.2028(3) -0.0117(2) 0.1562(2) 0.0465(6) Uani d . 1
H H17 0.3307 0.0026 0.1190 0.056 Uiso calc R 1
C C18 0.0937(3) -0.08542(19) 0.1274(2) 0.0416(6) Uani d . 1
C C19 -0.0952(3) -0.10620(19) 0.1790(2) 0.0422(6) Uani d . 1
H H19 -0.1663 -0.1557 0.1588 0.051 Uiso calc R 1
C C20 -0.1800(3) -0.05261(19) 0.2621(2) 0.0400(6) Uani d . 1

loop_
_atom_site_aniso_label
_atom_site_aniso_U_11
_atom_site_aniso_U_22
_atom_site_aniso_U_33
_atom_site_aniso_U_12
_atom_site_aniso_U_13
_atom_site_aniso_U_23
Cl1 0.0540(4) 0.0816(5) 0.0571(4) -0.0217(4) -0.0144(3) -0.0216(4)
O1 0.0455(9) 0.0713(12) 0.0416(10) -0.0193(8) 0.0030(8) -0.0314(9)
O2 0.0463(11) 0.0970(16) 0.0963(15) -0.0131(10) 0.0034(10) -0.0615(13)
O3 0.0492(11) 0.0718(12) 0.0876(14) -0.0149(9) -0.0198(10) -0.0360(11)
O4 0.0808(14) 0.0778(14) 0.0969(16) -0.0018(11) -0.0181(12) -0.0607(12)
O5 0.0613(13) 0.1042(17) 0.1052(17) -0.0070(12) 0.0081(12) -0.0672(14)
N1 0.0483(12) 0.0442(12) 0.0448(12) -0.0056(9) -0.0111(10) -0.0193(10)
N2 0.0411(11) 0.0481(12) 0.0503(12) -0.0069(9) -0.0084(9) -0.0232(10)
N3 0.0414(12) 0.0517(13) 0.0615(14) -0.0053(10) -0.0140(11) -0.0199(11)
N4 0.0607(15) 0.0483(13) 0.0602(14) 0.0047(11) -0.0170(12) -0.0256(11)
C1 0.0424(14) 0.0477(15) 0.0453(14) 0.0004(11) -0.0086(11) -0.0172(12)
C2 0.0479(15) 0.0457(15) 0.0506(15) -0.0052(12) -0.0053(12) -0.0214(12)
C3 0.0379(13) 0.0557(16) 0.0316(13) -0.0126(12) 0.0015(10) -0.0163(11)
C4 0.0380(13) 0.0533(16) 0.0441(14) 0.0020(11) -0.0036(11) -0.0172(12)
C5 0.0461(14) 0.0434(15) 0.0486(15) -0.0032(12) -0.0015(12) -0.0238(12)
C6 0.0387(13) 0.0518(15) 0.0340(13) -0.0082(11) 0.0004(10) -0.0197(11)
C7 0.0455(14) 0.0635(17) 0.0423(14) -0.0089(12) 0.0001(11) -0.0280(13)
C8 0.0438(14) 0.0428(14) 0.0325(12) -0.0099(11) -0.0059(11) -0.0124(11)
C9 0.0378(13) 0.0564(16) 0.0381(13) -0.0093(11) 0.0009(11) -0.0182(12)
C10 0.0478(14) 0.0511(15) 0.0351(13) -0.0030(12) -0.0020(11) -0.0202(11)
C11 0.0406(13) 0.0395(14) 0.0329(12) -0.0042(10) -0.0070(10) -0.0106(10)
C12 0.0348(12) 0.0472(14) 0.0432(14) -0.0049(10) -0.0047(11) -0.0151(11)
C13 0.0425(14) 0.0471(14) 0.0355(13) -0.0042(11) -0.0028(11) -0.0179(11)
C14 0.0416(13) 0.0452(14) 0.0432(14) -0.0049(11) -0.0097(11) -0.0149(12)
C15 0.0431(14) 0.0342(13) 0.0409(13) 0.0001(10) -0.0149(11) -0.0107(11)
C16 0.0429(14) 0.0447(15) 0.0514(15) -0.0088(11) -0.0130(12) -0.0185(12)
C17 0.0435(14) 0.0467(15) 0.0500(15) -0.0059(11) -0.0070(12) -0.0168(12)
C18 0.0519(15) 0.0354(14) 0.0419(14) 0.0026(11) -0.0139(12) -0.0162(11)
C19 0.0487(15) 0.0357(13) 0.0467(14) -0.0018(11) -0.0198(12) -0.0130(11)
C20 0.0374(13) 0.0375(14) 0.0459(14) -0.0023(10) -0.0129(11) -0.0117(11)

loop_
_atom_type_symbol
_atom_type_description
_atom_type_scat_dispersion_real
_atom_type_scat_dispersion_imag
_atom_type_scat_source
C C 0.0033 0.0016 'International Tables Vol C Tables 4.2.6.8 and 6.1.1.4'
H H 0.0000 0.0000 'International Tables Vol C Tables 4.2.6.8 and 6.1.1.4'
N N 0.0061 0.0033 'International Tables Vol C Tables 4.2.6.8 and 6.1.1.4'
O O 0.0106 0.0060 'International Tables Vol C Tables 4.2.6.8 and 6.1.1.4'
Cl Cl 0.1484 0.1585 'International Tables Vol C Tables 4.2.6.8 and 6.1.1.4'

loop_
_geom_angle_atom_site_label_1
_geom_angle_atom_site_label_2
_geom_angle_atom_site_label_3
_geom_angle
C8 O1 C7 117.40(17)
C14 N1 N2 115.81(19)
C15 N2 N1 119.25(19)
C15 N2 H2 120.4
N1 N2 H2 120.4
O3 N3 O2 121.9(2)
O3 N3 C20 119.1(2)
O2 N3 C20 118.94(19)
O5 N4 O4 123.1(2)
O5 N4 C18 118.4(2)
O4 N4 C18 118.5(2)
C2 C1 C6 121.3(2)
C2 C1 H1 119.4
C6 C1 H1 119.4
C3 C2 C1 119.4(2)
C3 C2 H2A 120.3
C1 C2 H2A 120.3
C2 C3 C4 120.6(2)
C2 C3 Cl1 119.96(18)
C4 C3 Cl1 119.42(19)
C5 C4 C3 119.2(2)
C5 C4 H4 120.4
C3 C4 H4 120.4
C4 C5 C6 121.3(2)
C4 C5 H5 119.3
C6 C5 H5 119.3
C1 C6 C5 118.1(2)
C1 C6 C7 121.2(2)
C5 C6 C7 120.6(2)
O1 C7 C6 107.99(18)
O1 C7 H7A 110.1
C6 C7 H7A 110.1
O1 C7 H7B 110.1
C6 C7 H7B 110.1
H7A C7 H7B 108.4
O1 C8 C13 124.8(2)
O1 C8 C9 115.68(19)
C13 C8 C9 119.5(2)
C10 C9 C8 120.7(2)
C10 C9 H9 119.7
C8 C9 H9 119.7
C9 C10 C11 120.6(2)
C9 C10 H10 119.7
C11 C10 H10 119.7
C12 C11 C10 117.9(2)
C12 C11 C14 120.1(2)
C10 C11 C14 122.1(2)
C13 C12 C11 121.7(2)
C13 C12 H12 119.2
C11 C12 H12 119.2
C12 C13 C8 119.6(2)
C12 C13 H13 120.2
C8 C13 H13 120.2
N1 C14 C11 121.7(2)
N1 C14 H14 119.2
C11 C14 H14 119.2
N2 C15 C16 119.7(2)
N2 C15 C20 123.9(2)
C16 C15 C20 116.4(2)
C17 C16 C15 122.0(2)
C17 C16 H16 119.0
C15 C16 H16 119.0
C16 C17 C18 119.4(2)
C16 C17 H17 120.3
C18 C17 H17 120.3
C19 C18 C17 121.5(2)
C19 C18 N4 119.3(2)
C17 C18 N4 119.2(2)
C18 C19 C20 119.2(2)
C18 C19 H19 120.4
C20 C19 H19 120.4
C19 C20 C15 121.5(2)
C19 C20 N3 116.4(2)
C15 C20 N3 122.1(2)

loop_
_geom_bond_atom_site_label_1
_geom_bond_atom_site_label_2
_geom_bond_distance
Cl1 C3 1.737(2)
O1 C8 1.364(2)
O1 C7 1.431(2)
O2 N3 1.242(2)
O3 N3 1.221(2)
O4 N4 1.223(2)
O5 N4 1.222(3)
N1 C14 1.275(3)
N1 N2 1.374(2)
N2 C15 1.349(3)
N2 H2 0.8600
N3 C20 1.443(3)
N4 C18 1.455(3)
C1 C2 1.377(3)
C1 C6 1.381(3)
C1 H1 0.9300
C2 C3 1.370(3)
C2 H2A 0.9300
C3 C4 1.381(3)
C4 C5 1.375(3)
C4 H4 0.9300
C5 C6 1.384(3)
C5 H5 0.9300
C6 C7 1.504(3)
C7 H7A 0.9700
C7 H7B 0.9700
C8 C13 1.383(3)
C8 C9 1.390(3)
C9 C10 1.364(3)
C9 H9 0.9300
C10 C11 1.407(3)
C10 H10 0.9300
C11 C12 1.385(3)
C11 C14 1.451(3)
C12 C13 1.381(3)
C12 H12 0.9300
C13 H13 0.9300
C14 H14 0.9300
C15 C16 1.411(3)
C15 C20 1.417(3)
C16 C17 1.363(3)
C16 H16 0.9300
C17 C18 1.390(3)
C17 H17 0.9300
C18 C19 1.364(3)
C19 C20 1.387(3)
C19 H19 0.9300

loop_
_geom_hbond_atom_site_label_D
_geom_hbond_atom_site_label_H
_geom_hbond_atom_site_label_A
_geom_hbond_distance_DH
_geom_hbond_distance_HA
_geom_hbond_distance_DA
_geom_hbond_angle_DHA
_geom_hbond_publ_flag
N2 H2 O2 0.86 2.01 2.621(2) 128 yes

loop_
_geom_torsion_atom_site_label_1
_geom_torsion_atom_site_label_2
_geom_torsion_atom_site_label_3
_geom_torsion_atom_site_label_4
_geom_torsion
C14 N1 N2 C15 177.3(2)
C6 C1 C2 C3 0.0(3)
C1 C2 C3 C4 -1.5(3)
C1 C2 C3 Cl1 179.74(17)
C2 C3 C4 C5 1.8(3)
Cl1 C3 C4 C5 -179.39(17)
C3 C4 C5 C6 -0.7(3)
C2 C1 C6 C5 1.2(3)
C2 C1 C6 C7 178.4(2)
C4 C5 C6 C1 -0.8(3)
C4 C5 C6 C7 -178.0(2)
C8 O1 C7 C6 169.12(19)
C1 C6 C7 O1 119.9(2)
C5 C6 C7 O1 -63.0(3)
C7 O1 C8 C13 9.5(3)
C7 O1 C8 C9 -170.8(2)
O1 C8 C9 C10 177.3(2)
C13 C8 C9 C10 -3.1(3)
C8 C9 C10 C11 0.6(3)
C9 C10 C11 C12 2.3(3)
C9 C10 C11 C14 -176.4(2)
C10 C11 C12 C13 -2.8(3)
C14 C11 C12 C13 175.9(2)
C11 C12 C13 C8 0.4(3)
O1 C8 C13 C12 -177.8(2)
C9 C8 C13 C12 2.6(3)
N2 N1 C14 C11 178.63(19)
C12 C11 C14 N1 -177.0(2)
C10 C11 C14 N1 1.7(3)
N1 N2 C15 C16 -1.0(3)
N1 N2 C15 C20 179.28(19)
N2 C15 C16 C17 -179.1(2)
C20 C15 C16 C17 0.7(3)
C15 C16 C17 C18 -1.6(4)
C16 C17 C18 C19 1.2(4)
C16 C17 C18 N4 -178.3(2)
O5 N4 C18 C19 175.8(2)
O4 N4 C18 C19 -3.9(3)
O5 N4 C18 C17 -4.6(3)
O4 N4 C18 C17 175.6(2)
C17 C18 C19 C20 -0.1(3)
N4 C18 C19 C20 179.42(19)
C18 C19 C20 C15 -0.8(3)
C18 C19 C20 N3 -179.8(2)
N2 C15 C20 C19 -179.8(2)
C16 C15 C20 C19 0.5(3)
N2 C15 C20 N3 -0.8(3)
C16 C15 C20 N3 179.5(2)
O3 N3 C20 C19 1.0(3)
O2 N3 C20 C19 -179.7(2)
O3 N3 C20 C15 -178.1(2)
O2 N3 C20 C15 1.3(3)
